data_7154189
loop_
_publ_author_name
'Deno\"el, Thibaut'
'Zervosen, Astrid'
'Lemaire, Christian'
'Joris, Bernard'
'Herv\'e, Mireille'
'Blanot, Didier'
'Zaragoza, Guillermo'
'Luxen, Andr\'e'

_publ_section_title
;
 Enantioselective synthesis of \a-benzylated lanthionines and related
 tripeptides for biological incorporation into E. coli peptidoglycan.
;
_journal_issue 48
_journal_name_full 'Organic &amp; biomolecular chemistry'
_journal_page_first 9853
_journal_page_last 9863
_journal_paper_doi 10.1039/c4ob01476f
_journal_volume 12
_journal_year 2014
_chemical_absolute_configuration ad
_chemical_compound_source 'synthesis as described'
_chemical_formula_moiety 'C14 H19 N1 O5 S1'
_chemical_formula_sum 'C14 H19 N O5 S'
_chemical_formula_weight 313.36
_chemical_name_systematic
;
 ?
;
_space_group_IT_number 4
_symmetry_cell_setting monoclinic
_symmetry_Int_Tables_number 4
_symmetry_space_group_name_Hall 'P 2yb'
_symmetry_space_group_name_H-M 'P 1 21 1'
_atom_sites_solution_hydrogens mixed
_audit_conform_dict_location ftp://ftp.iucr.org/pub/cif_core.dic
_audit_conform_dict_name cif_core.dic
_audit_conform_dict_version 2.4.3
_audit_creation_date 2013-07-03T13:30:35-00:00
_audit_creation_method 'WinGX routine CIF_UPDATE'
_cell_angle_alpha 90
_cell_angle_beta 92.349(4)
_cell_angle_gamma 90
_cell_formula_units_Z 2
_cell_length_a 10.9779(7)
_cell_length_b 5.7869(5)
_cell_length_c 12.1402(10)
_cell_measurement_reflns_used 1982
_cell_measurement_temperature 100(2)
_cell_measurement_theta_max 26.21
_cell_measurement_theta_min 3.36
_cell_measurement_wavelength 0.71073
_cell_volume 770.59(10)
_computing_cell_refinement 'APPEX2 (BRUKER AXS, 2005)'
_computing_data_collection 'APPEX2 (BRUKER AXS, 2005)'
_computing_data_reduction 'APPEX2 (BRUKER AXS, 2005)'
_computing_molecular_graphics 'Ortep-3 for Windows (Farrugia, 1997)'
_computing_publication_material 'WinGX publication routines (Farrugia, 1999)'
_computing_structure_refinement 'SHELXL-2012 (Sheldrick, 2012)'
_computing_structure_solution 'SIR97 (Giacovazzo et al, 1997)'
_diffrn_ambient_temperature 100(2)
_diffrn_measured_fraction_theta_full 0.997
_diffrn_measured_fraction_theta_max 0.993
_diffrn_measurement_device 'four-circle diffractometer'
_diffrn_measurement_device_type 'BRUKER APPEX-II CCD'
_diffrn_measurement_method 'omega and phi scans'
_diffrn_radiation_monochromator graphite
_diffrn_radiation_probe x-ray
_diffrn_radiation_source 'fine-focus sealed tube'
_diffrn_radiation_type MoK\a
_diffrn_radiation_wavelength 0.7107
_diffrn_reflns_av_R_equivalents 0.0367
_diffrn_reflns_Laue_measured_fraction_full 0.997
_diffrn_reflns_Laue_measured_fraction_max 0.993
_diffrn_reflns_limit_h_max 13
_diffrn_reflns_limit_h_min -13
_diffrn_reflns_limit_k_max 7
_diffrn_reflns_limit_k_min -7
_diffrn_reflns_limit_l_max 15
_diffrn_reflns_limit_l_min -15
_diffrn_reflns_number 11862
_diffrn_reflns_point_group_measured_fraction_full 0.998
_diffrn_reflns_point_group_measured_fraction_max 0.992
_diffrn_reflns_theta_full 25.242
_diffrn_reflns_theta_max 26.441
_diffrn_reflns_theta_min 2.452
_exptl_absorpt_coefficient_mu 0.23
_exptl_absorpt_correction_T_max 0.9659
_exptl_absorpt_correction_T_min 0.9163
_exptl_absorpt_correction_type multi-scan
_exptl_absorpt_process_details 'BRUKER SADABS'
_exptl_crystal_colour colourless
_exptl_crystal_density_diffrn 1.351
_exptl_crystal_density_method 'not measured'
_exptl_crystal_description Needle
_exptl_crystal_F_000 332
_exptl_crystal_size_max 0.36
_exptl_crystal_size_mid 0.14
_exptl_crystal_size_min 0.08
_refine_diff_density_max 0.212
_refine_diff_density_min -0.297
_refine_diff_density_rms 0.043
_refine_ls_abs_structure_details
;
 Flack x determined using 1250 quotients [(I+)-(I-)]/[(I+)+(I-)]
 (Parsons and Flack (2004), Acta Cryst. A60, s61).
;
_refine_ls_abs_structure_Flack 0.03(4)
_refine_ls_extinction_method none
_refine_ls_goodness_of_fit_ref 1.014
_refine_ls_hydrogen_treatment mixed
_refine_ls_matrix_type full
_refine_ls_number_constraints 0
_refine_ls_number_parameters 196
_refine_ls_number_reflns 3156
_refine_ls_number_restraints 2
_refine_ls_restrained_S_all 1.015
_refine_ls_R_factor_all 0.0357
_refine_ls_R_factor_gt 0.0325
_refine_ls_shift/su_max 0.001
_refine_ls_shift/su_mean 0
_refine_ls_structure_factor_coef Fsqd
_refine_ls_weighting_details
;
 w=1/[\s^2^(Fo^2^)+(0.0334P)^2^+0.1250P]
 where P=(Fo^2^+2Fc^2^)/3
;
_refine_ls_weighting_scheme calc
_refine_ls_wR_factor_gt 0.068
_refine_ls_wR_factor_ref 0.0695
_reflns_number_gt 2970
_reflns_number_total 3156
_reflns_threshold_expression 'I > 2\s(I)'
_cod_data_source_file c4ob01476f4.cif
_cod_data_source_block R28
_cod_depositor_comments 'Adding full bibliography for 7154189--7154190.cif.'
_cod_original_sg_symbol_H-M 'P 21'
_cod_database_code 7154189

loop_
_symmetry_equiv_pos_as_xyz
'x, y, z'
'-x, y+1/2, -z'

loop_
_atom_site_label
_atom_site_type_symbol
_atom_site_fract_x
_atom_site_fract_y
_atom_site_fract_z
_atom_site_U_iso_or_equiv
_atom_site_adp_type
_atom_site_occupancy
_atom_site_calc_flag
C1 C 0.3548(2) 0.6882(4) 0.8025(2) 0.0114(5) Uani 1 d
C2 C 0.4517(2) 0.5108(5) 0.7741(2) 0.0142(6) Uani 1 d
H2A H 0.453 0.3807 0.827 0.017 Uiso 1 calc
H2B H 0.4362 0.4492 0.6987 0.017 Uiso 1 calc
C3 C 0.23687(19) 0.5667(5) 0.8377(2) 0.0136(5) Uani 1 d
H3A H 0.2181 0.4388 0.7856 0.016 Uiso 1 calc
H3B H 0.2524 0.4977 0.9116 0.016 Uiso 1 calc
C4 C 0.1264(2) 0.7216(5) 0.8418(2) 0.0144(6) Uani 1 d
C5 C 0.1266(2) 0.9232(5) 0.9037(2) 0.0180(6) Uani 1 d
H5 H 0.1984 0.9663 0.945 0.022 Uiso 1 calc
C6 C 0.0239(2) 1.0636(5) 0.9066(2) 0.0216(6) Uani 1 d
H6 H 0.0269 1.2035 0.9476 0.026 Uiso 1 calc
C7 C -0.0825(2) 0.9995(5) 0.8498(2) 0.0241(7) Uani 1 d
H7 H -0.1531 1.0938 0.8521 0.029 Uiso 1 calc
C8 C -0.0850(2) 0.7963(6) 0.7894(2) 0.0245(7) Uani 1 d
H8 H -0.1581 0.7501 0.7511 0.029 Uiso 1 calc
C9 C 0.0182(2) 0.6603(5) 0.7845(2) 0.0189(6) Uani 1 d
H9 H 0.0155 0.5231 0.7415 0.023 Uiso 1 calc
C10 C 0.32468(19) 0.8557(5) 0.7075(2) 0.0130(6) Uani 1 d
C11 C 0.2540(2) 0.8686(5) 0.5132(2) 0.0225(7) Uani 1 d
C12 C 0.1380(2) 1.0023(6) 0.5330(3) 0.0310(8) Uani 1 d
H12A H 0.076 0.8967 0.5598 0.046 Uiso 1 calc
H12B H 0.1081 1.0735 0.4638 0.046 Uiso 1 calc
H12C H 0.1551 1.123 0.5881 0.046 Uiso 1 calc
C13 C 0.3569(3) 1.0238(7) 0.4785(2) 0.0333(8) Uani 1 d
H13A H 0.3666 1.1525 0.5306 0.05 Uiso 1 calc
H13B H 0.3379 1.0844 0.4044 0.05 Uiso 1 calc
H13C H 0.4328 0.9347 0.4781 0.05 Uiso 1 calc
C14 C 0.2302(4) 0.6749(7) 0.4316(3) 0.0528(11) Uani 1 d
H14A H 0.3051 0.5852 0.4238 0.079 Uiso 1 calc
H14B H 0.2041 0.7399 0.36 0.079 Uiso 1 calc
H14C H 0.1661 0.5739 0.4583 0.079 Uiso 1 calc
N1 N 0.41692(16) 0.8104(4) 0.89434(16) 0.0128(4) Uani 1 d
H1N H 0.395(2) 0.935(4) 0.918(2) 0.015 Uiso 1 d
S1 S 0.56472(5) 0.82069(11) 0.87831(5) 0.01262(15) Uani 1 d
O1 O 0.62652(15) 0.7287(3) 0.97444(15) 0.0184(4) Uani 1 d
O2 O 0.60822(15) 1.0354(3) 0.83820(15) 0.0205(4) Uani 1 d
O3 O 0.56680(14) 0.6388(3) 0.78155(15) 0.0173(4) Uani 1 d
O4 O 0.32792(15) 1.0630(3) 0.71761(15) 0.0182(4) Uani 1 d
O5 O 0.29212(15) 0.7411(3) 0.61589(14) 0.0178(4) Uani 1 d

loop_
_atom_site_aniso_label
_atom_site_aniso_U_11
_atom_site_aniso_U_22
_atom_site_aniso_U_33
_atom_site_aniso_U_23
_atom_site_aniso_U_13
_atom_site_aniso_U_12
C1 0.0135(11) 0.0095(13) 0.0111(13) -0.0018(11) -0.0010(9) -0.0002(10)
C2 0.0118(10) 0.0144(14) 0.0164(13) -0.0021(12) 0.0000(10) -0.0027(10)
C3 0.0139(11) 0.0116(13) 0.0151(13) 0.0001(12) -0.0015(10) -0.0021(10)
C4 0.0145(11) 0.0153(14) 0.0139(13) 0.0040(12) 0.0043(10) -0.0015(10)
C5 0.0124(12) 0.0197(14) 0.0222(16) -0.0028(13) 0.0042(11) -0.0043(10)
C6 0.0225(12) 0.0154(14) 0.0275(16) 0.0013(14) 0.0103(11) -0.0012(12)
C7 0.0169(12) 0.0308(19) 0.0250(16) 0.0077(15) 0.0053(11) 0.0088(12)
C8 0.0163(11) 0.0343(19) 0.0226(15) 0.0005(16) -0.0027(10) 0.0002(13)
C9 0.0177(12) 0.0219(15) 0.0170(14) -0.0021(13) -0.0011(11) -0.0001(12)
C10 0.0097(10) 0.0150(16) 0.0144(13) 0.0012(12) 0.0014(9) -0.0013(10)
C11 0.0341(14) 0.0198(19) 0.0131(14) 0.0042(12) -0.0061(12) 0.0019(12)
C12 0.0237(14) 0.039(2) 0.0298(17) 0.0126(16) -0.0069(12) -0.0001(14)
C13 0.0339(15) 0.044(2) 0.0222(17) 0.0153(17) 0.0064(13) 0.0075(15)
C14 0.100(3) 0.035(2) 0.0211(19) -0.0025(17) -0.0274(19) 0.007(2)
N1 0.0112(8) 0.0126(11) 0.0146(11) -0.0030(12) 0.0010(7) 0.0005(10)
S1 0.0108(2) 0.0128(3) 0.0141(3) 0.0000(3) -0.0010(2) -0.0006(3)
O1 0.0177(8) 0.0197(10) 0.0172(10) 0.0015(9) -0.0042(7) 0.0007(8)
O2 0.0165(8) 0.0165(10) 0.0285(11) 0.0065(10) 0.0023(8) -0.0017(8)
O3 0.0125(8) 0.0220(11) 0.0176(10) -0.0092(9) 0.0017(7) -0.0012(8)
O4 0.0235(9) 0.0119(10) 0.0188(10) 0.0013(9) -0.0020(8) -0.0011(8)
O5 0.0264(9) 0.0145(10) 0.0120(9) -0.0002(8) -0.0058(8) 0.0017(8)

loop_
_atom_type_symbol
_atom_type_description
_atom_type_scat_dispersion_real
_atom_type_scat_dispersion_imag
_atom_type_scat_source
C C 0.0033 0.0016 'International Tables Vol C Tables 4.2.6.8 and 6.1.1.4'
H H 0 0 'International Tables Vol C Tables 4.2.6.8 and 6.1.1.4'
N N 0.0061 0.0033 'International Tables Vol C Tables 4.2.6.8 and 6.1.1.4'
O O 0.0106 0.006 'International Tables Vol C Tables 4.2.6.8 and 6.1.1.4'
S S 0.1246 0.1234 'International Tables Vol C Tables 4.2.6.8 and 6.1.1.4'

loop_
_geom_angle_atom_site_label_1
_geom_angle_atom_site_label_2
_geom_angle_atom_site_label_3
_geom_angle
N1 C1 C2 100.92(19)
N1 C1 C10 110.3(2)
C2 C1 C10 112.7(2)
N1 C1 C3 112.20(19)
C2 C1 C3 110.8(2)
C10 C1 C3 109.76(19)
O3 C2 C1 104.7(2)
O3 C2 H2A 110.8
C1 C2 H2A 110.8
O3 C2 H2B 110.8
C1 C2 H2B 110.8
H2A C2 H2B 108.9
C4 C3 C1 114.9(2)
C4 C3 H3A 108.6
C1 C3 H3A 108.6
C4 C3 H3B 108.6
C1 C3 H3B 108.6
H3A C3 H3B 107.5
C5 C4 C9 117.8(2)
C5 C4 C3 122.2(2)
C9 C4 C3 120.0(3)
C6 C5 C4 121.4(3)
C6 C5 H5 119.3
C4 C5 H5 119.3
C7 C6 C5 120.0(3)
C7 C6 H6 120
C5 C6 H6 120
C6 C7 C8 119.3(2)
C6 C7 H7 120.3
C8 C7 H7 120.3
C9 C8 C7 120.5(2)
C9 C8 H8 119.7
C7 C8 H8 119.7
C8 C9 C4 121.0(3)
C8 C9 H9 119.5
C4 C9 H9 119.5
O4 C10 O5 125.9(2)
O4 C10 C1 123.2(2)
O5 C10 C1 110.9(2)
O5 C11 C14 102.4(2)
O5 C11 C12 109.2(2)
C14 C11 C12 111.0(3)
O5 C11 C13 109.7(2)
C14 C11 C13 111.6(3)
C12 C11 C13 112.4(3)
C11 C12 H12A 109.5
C11 C12 H12B 109.5
H12A C12 H12B 109.5
C11 C12 H12C 109.5
H12A C12 H12C 109.5
H12B C12 H12C 109.5
C11 C13 H13A 109.5
C11 C13 H13B 109.5
H13A C13 H13B 109.5
C11 C13 H13C 109.5
H13A C13 H13C 109.5
H13B C13 H13C 109.5
C11 C14 H14A 109.5
C11 C14 H14B 109.5
H14A C14 H14B 109.5
C11 C14 H14C 109.5
H14A C14 H14C 109.5
H14B C14 H14C 109.5
C1 N1 S1 111.02(15)
C1 N1 H1N 124.3(19)
S1 N1 H1N 108(2)
O2 S1 O1 116.74(11)
O2 S1 O3 108.19(11)
O1 S1 O3 109.79(11)
O2 S1 N1 114.75(12)
O1 S1 N1 109.14(11)
O3 S1 N1 96.23(10)
C2 O3 S1 110.18(14)
C10 O5 C11 120.5(2)

loop_
_geom_bond_atom_site_label_1
_geom_bond_atom_site_label_2
_geom_bond_distance
C1 N1 1.465(3)
C1 C2 1.529(3)
C1 C10 1.532(4)
C1 C3 1.549(3)
C2 O3 1.464(3)
C2 H2A 0.99
C2 H2B 0.99
C3 C4 1.511(3)
C3 H3A 0.99
C3 H3B 0.99
C4 C5 1.388(4)
C4 C9 1.397(4)
C5 C6 1.391(4)
C5 H5 0.95
C6 C7 1.383(4)
C6 H6 0.95
C7 C8 1.385(4)
C7 H7 0.95
C8 C9 1.383(4)
C8 H8 0.95
C9 H9 0.95
C10 O4 1.206(3)
C10 O5 1.331(3)
C11 O5 1.494(3)
C11 C14 1.511(4)
C11 C12 1.517(4)
C11 C13 1.516(4)
C12 H12A 0.98
C12 H12B 0.98
C12 H12C 0.98
C13 H13A 0.98
C13 H13B 0.98
C13 H13C 0.98
C14 H14A 0.98
C14 H14B 0.98
C14 H14C 0.98
N1 S1 1.6432(18)
N1 H1N 0.82(2)
S1 O2 1.424(2)
S1 O1 1.4287(18)
S1 O3 1.5781(19)

loop_
_geom_hbond_atom_site_label_D
_geom_hbond_atom_site_label_H
_geom_hbond_atom_site_label_A
_geom_hbond_distance_DH
_geom_hbond_distance_HA
_geom_hbond_distance_DA
_geom_hbond_angle_DHA
_geom_hbond_site_symmetry_A
N1 H1N O1 0.82(2) 2.16(2) 2.947(3) 162(3) 2_657

loop_
_geom_torsion_atom_site_label_1
_geom_torsion_atom_site_label_2
_geom_torsion_atom_site_label_3
_geom_torsion_atom_site_label_4
_geom_torsion
N1 C1 C2 O3 -41.3(2)
C10 C1 C2 O3 76.3(2)
C3 C1 C2 O3 -160.3(2)
N1 C1 C3 C4 81.7(3)
C2 C1 C3 C4 -166.3(2)
C10 C1 C3 C4 -41.3(3)
C1 C3 C4 C5 -55.0(3)
C1 C3 C4 C9 126.8(3)
C9 C4 C5 C6 -1.7(4)
C3 C4 C5 C6 -179.9(3)
C4 C5 C6 C7 2.1(4)
C5 C6 C7 C8 -0.7(4)
C6 C7 C8 C9 -1.0(4)
C7 C8 C9 C4 1.3(4)
C5 C4 C9 C8 0.0(4)
C3 C4 C9 C8 178.3(3)
N1 C1 C10 O4 -14.8(3)
C2 C1 C10 O4 -126.8(2)
C3 C1 C10 O4 109.3(3)
N1 C1 C10 O5 166.88(17)
C2 C1 C10 O5 54.9(2)
C3 C1 C10 O5 -69.0(2)
C2 C1 N1 S1 32.8(2)
C10 C1 N1 S1 -86.5(2)
C3 C1 N1 S1 150.77(18)
C1 N1 S1 O2 101.1(2)
C1 N1 S1 O1 -125.73(18)
C1 N1 S1 O3 -12.3(2)
C1 C2 O3 S1 36.0(2)
O2 S1 O3 C2 -133.44(16)
O1 S1 O3 C2 98.14(17)
N1 S1 O3 C2 -14.80(18)
O4 C10 O5 C11 -0.5(4)
C1 C10 O5 C11 177.67(19)
C14 C11 O5 C10 178.1(2)
C12 C11 O5 C10 -64.2(3)
C13 C11 O5 C10 59.5(3)
